data_4303507
loop_
_publ_author_name
'Vadapalli Chandrasekhar'
'Ramalingam Thirumoorthi'

_publ_contact_author 'Vadapalli Chandrasekhar'
_publ_contact_author_email vc@iitk.ac.in
_publ_section_title
;
Halide-Capped Tellurium-Containing Macrocycles
;
_journal_name_full 'Inorganic Chemistry'
_journal_page_first 10330
_journal_page_last 10337
_journal_paper_doi 10.1021/ic901479z
_journal_volume 48
_journal_year 2009
_chemical_formula_moiety '2(C14 H14 Cl2 O2 Te), C6 H6'
_chemical_formula_sum 'C34 H34 Cl4 O4 Te2'
_chemical_formula_weight 903.61
_chemical_name_systematic
; 
 ? 
;
_space_group_IT_number 2
_symmetry_cell_setting triclinic
_symmetry_space_group_name_Hall '-P 1'
_symmetry_space_group_name_H-M 'P -1'
_atom_sites_solution_hydrogens geom
_atom_sites_solution_primary direct
_atom_sites_solution_secondary difmap
_audit_creation_method SHELXL-97
_cell_angle_alpha 87.505(5)
_cell_angle_beta 80.005(5)
_cell_angle_gamma 68.406(5)
_cell_formula_units_Z 2
_cell_length_a 10.173(5)
_cell_length_b 13.591(5)
_cell_length_c 13.792(5)
_cell_measurement_reflns_used 2473
_cell_measurement_temperature 153(2)
_cell_measurement_theta_max 28.01
_cell_measurement_theta_min 2.23
_cell_volume 1745.7(12)
_computing_cell_refinement 'Bruker SMART'
_computing_data_collection 'Bruker SMART'
_computing_data_reduction 'Bruker SAINT'
_computing_structure_refinement 'SHELXL-97 (Sheldrick, 1997)'
_computing_structure_solution 'SHELXS-97 (Sheldrick, 1990)'
_diffrn_ambient_temperature 153(2)
_diffrn_measured_fraction_theta_full 0.976
_diffrn_measured_fraction_theta_max 0.976
_diffrn_measurement_device_type 'CCD area detector'
_diffrn_measurement_method 'phi and omega scans'
_diffrn_radiation_monochromator graphite
_diffrn_radiation_source 'fine-focus sealed tube'
_diffrn_radiation_type MoK\a
_diffrn_radiation_wavelength 0.71069
_diffrn_reflns_av_R_equivalents 0.0294
_diffrn_reflns_av_sigmaI/netI 0.0634
_diffrn_reflns_limit_h_max 12
_diffrn_reflns_limit_h_min -12
_diffrn_reflns_limit_k_max 16
_diffrn_reflns_limit_k_min -13
_diffrn_reflns_limit_l_max 16
_diffrn_reflns_limit_l_min -17
_diffrn_reflns_number 10195
_diffrn_reflns_theta_full 26.37
_diffrn_reflns_theta_max 26.37
_diffrn_reflns_theta_min 2.43
_exptl_absorpt_coefficient_mu 2.013
_exptl_absorpt_correction_T_max 0.8240
_exptl_absorpt_correction_T_min 0.5834
_exptl_absorpt_correction_type empirical
_exptl_absorpt_process_details SADABS
_exptl_crystal_colour colorless
_exptl_crystal_density_diffrn 1.719
_exptl_crystal_density_method 'not measured'
_exptl_crystal_description block
_exptl_crystal_F_000 884
_exptl_crystal_size_max 0.30
_exptl_crystal_size_mid 0.20
_exptl_crystal_size_min 0.10
_refine_diff_density_max 1.003
_refine_diff_density_min -0.705
_refine_diff_density_rms 0.171
_refine_ls_extinction_method none
_refine_ls_goodness_of_fit_ref 1.064
_refine_ls_hydrogen_treatment riding
_refine_ls_matrix_type full
_refine_ls_number_parameters 401
_refine_ls_number_reflns 6964
_refine_ls_number_restraints 0
_refine_ls_restrained_S_all 1.064
_refine_ls_R_factor_all 0.0609
_refine_ls_R_factor_gt 0.0445
_refine_ls_shift/su_max 0.002
_refine_ls_shift/su_mean 0.000
_refine_ls_structure_factor_coef Fsqd
_refine_ls_weighting_details 'calc w=1/[\s^2^(Fo^2^)+(0.0561P)^2^+2.2085P] where P=(Fo^2^+2Fc^2^)/3'
_refine_ls_weighting_scheme calc
_refine_ls_wR_factor_gt 0.1018
_refine_ls_wR_factor_ref 0.1258
_reflns_number_gt 5445
_reflns_number_total 6964
_reflns_threshold_expression >2sigma(I)
_cod_data_source_file ic901479z_si_001_1.cif
_cod_data_source_block compound1
_cod_depositor_comments
;
The following automatic conversions were performed:
'_symmetry_cell_setting' value 'Triclinic' changed to 'triclinic'
according to '/home/saulius/struct/CIF-dictionaries/cif_core.dic'
dictionary named 'cif_core.dic' version 2.4.1 from 2010-06-29.

Automatic conversion script
Id: cif_fix_enum 1527 2010-12-29 10:47:43Z saulius 
;
_cod_original_sg_symbol_H-M 'P -1 '
_cod_database_code 4303507

loop_
_symmetry_equiv_pos_as_xyz
'x, y, z'
'-x, -y, -z'

loop_
_atom_site_label
_atom_site_type_symbol
_atom_site_fract_x
_atom_site_fract_y
_atom_site_fract_z
_atom_site_U_iso_or_equiv
_atom_site_adp_type
_atom_site_occupancy
_atom_site_symmetry_multiplicity
_atom_site_calc_flag
_atom_site_refinement_flags
_atom_site_disorder_assembly
_atom_site_disorder_group
Te1 Te 0.53427(4) 0.22912(3) 0.30230(3) 0.01365(12) Uani 1 1 d . . .
Te2 Te 0.54435(4) 0.09591(3) 0.60972(3) 0.01412(12) Uani 1 1 d . . .
Cl2 Cl 0.68658(16) 0.04955(11) 0.36211(10) 0.0182(3) Uani 1 1 d . . .
Cl3 Cl 0.39146(15) 0.27106(12) 0.54968(11) 0.0200(3) Uani 1 1 d . . .
Cl1 Cl 0.39019(16) 0.40575(12) 0.24494(11) 0.0210(3) Uani 1 1 d . . .
Cl4 Cl 0.69695(16) -0.07565(12) 0.67617(11) 0.0217(3) Uani 1 1 d . . .
O2 O 0.9458(4) 0.4162(3) 0.4440(3) 0.0199(9) Uani 1 1 d . . .
O1 O 0.8877(5) 0.1063(3) -0.1209(3) 0.0254(10) Uani 1 1 d . . .
O4 O 1.0187(4) 0.2737(3) 0.6472(3) 0.0193(9) Uani 1 1 d . . .
O3 O 0.1783(5) 0.2252(4) 1.0273(3) 0.0264(10) Uani 1 1 d . . .
C10 C 0.7156(7) 0.4308(5) 0.4258(4) 0.0213(14) Uani 1 1 d . . .
H10 H 0.6801 0.4965 0.4578 0.026 Uiso 1 1 calc R . .
C1 C 0.6483(6) 0.1857(5) 0.1581(4) 0.0153(12) Uani 1 1 d . . .
C4 C 0.8073(6) 0.1262(5) -0.0293(4) 0.0193(13) Uani 1 1 d . . .
C17 C 0.1973(6) 0.2033(5) 0.8595(4) 0.0169(12) Uani 1 1 d . . .
H17 H 0.0979 0.2248 0.8688 0.020 Uiso 1 1 calc R . .
C13 C 0.8224(6) 0.2351(5) 0.3301(4) 0.0187(13) Uani 1 1 d . . .
H13 H 0.8579 0.1696 0.2977 0.022 Uiso 1 1 calc R . .
C26 C 0.9489(7) 0.1391(5) 0.6018(4) 0.0206(13) Uani 1 1 d . . .
H26 H 1.0458 0.0987 0.5830 0.025 Uiso 1 1 calc R . .
C24 C 0.7643(7) 0.3034(5) 0.6670(4) 0.0218(14) Uani 1 1 d . . .
H24 H 0.7363 0.3719 0.6919 0.026 Uiso 1 1 calc R . .
C11 C 0.8584(6) 0.3732(4) 0.4103(4) 0.0156(12) Uani 1 1 d . . .
C8 C 0.6757(6) 0.2938(5) 0.3463(4) 0.0130(12) Uani 1 1 d . . .
C3 C 0.7582(6) 0.0546(5) 0.0261(4) 0.0187(13) Uani 1 1 d . . .
H3 H 0.7792 -0.0129 0.0010 0.022 Uiso 1 1 calc R . .
C5 C 0.7767(7) 0.2270(5) 0.0088(5) 0.0259(15) Uani 1 1 d . . .
H5 H 0.8090 0.2746 -0.0288 0.031 Uiso 1 1 calc R . .
C25 C 0.9084(6) 0.2419(5) 0.6395(4) 0.0167(13) Uani 1 1 d . . .
C7 C 0.9347(7) 0.0001(5) -0.1607(5) 0.0245(14) Uani 1 1 d . . .
H7A H 0.9530 -0.0495 -0.1084 0.037 Uiso 1 1 calc R . .
H7B H 1.0210 -0.0140 -0.2080 0.037 Uiso 1 1 calc R . .
H7C H 0.8614 -0.0069 -0.1921 0.037 Uiso 1 1 calc R . .
C28 C 0.9824(7) 0.3781(5) 0.6851(5) 0.0245(14) Uani 1 1 d . . .
H28A H 0.9177 0.4281 0.6475 0.037 Uiso 1 1 calc R . .
H28B H 1.0679 0.3938 0.6806 0.037 Uiso 1 1 calc R . .
H28C H 0.9371 0.3828 0.7528 0.037 Uiso 1 1 calc R . .
C20 C 0.4954(7) 0.1370(5) 0.8326(4) 0.0193(13) Uani 1 1 d . . .
H20 H 0.5949 0.1142 0.8234 0.023 Uiso 1 1 calc R . .
C19 C 0.4155(7) 0.1654(5) 0.9264(4) 0.0214(14) Uani 1 1 d . . .
H19 H 0.4609 0.1627 0.9800 0.026 Uiso 1 1 calc R . .
C12 C 0.9135(7) 0.2740(5) 0.3617(4) 0.0189(13) Uani 1 1 d . . .
H12 H 1.0116 0.2351 0.3512 0.023 Uiso 1 1 calc R . .
C16 C 0.2804(6) 0.1755(5) 0.7661(4) 0.0164(12) Uani 1 1 d . . .
H16 H 0.2354 0.1795 0.7121 0.020 Uiso 1 1 calc R . .
C14 C 1.0949(6) 0.3595(5) 0.4284(5) 0.0219(14) Uani 1 1 d . . .
H14A H 1.1149 0.2925 0.4601 0.033 Uiso 1 1 calc R . .
H14B H 1.1414 0.3993 0.4554 0.033 Uiso 1 1 calc R . .
H14C H 1.1302 0.3481 0.3590 0.033 Uiso 1 1 calc R . .
C18 C 0.2691(7) 0.1976(5) 0.9389(4) 0.0200(13) Uani 1 1 d . . .
C9 C 0.6231(6) 0.3911(5) 0.3936(4) 0.0171(12) Uani 1 1 d . . .
H9 H 0.5251 0.4302 0.4040 0.020 Uiso 1 1 calc R . .
C6 C 0.6985(7) 0.2566(5) 0.1024(4) 0.0232(14) Uani 1 1 d . . .
H6 H 0.6796 0.3236 0.1281 0.028 Uiso 1 1 calc R . .
C2 C 0.6779(7) 0.0851(5) 0.1187(4) 0.0194(13) Uani 1 1 d . . .
H2 H 0.6431 0.0382 0.1555 0.023 Uiso 1 1 calc R . .
C34 C 0.6287(8) 0.5573(6) 0.0235(5) 0.0319(16) Uani 1 1 d . . .
H34 H 0.5616 0.5819 -0.0185 0.038 Uiso 1 1 calc R . .
C15 C 0.4276(6) 0.1423(4) 0.7525(4) 0.0151(12) Uani 1 1 d . . .
C21 C 0.2436(8) 0.2279(6) 1.1119(4) 0.0380(19) Uani 1 1 d . . .
H21A H 0.3072 0.1578 1.1238 0.057 Uiso 1 1 calc R . .
H21B H 0.1702 0.2537 1.1687 0.057 Uiso 1 1 calc R . .
H21C H 0.2968 0.2739 1.0995 0.057 Uiso 1 1 calc R . .
C23 C 0.6624(7) 0.2604(5) 0.6567(4) 0.0202(13) Uani 1 1 d . . .
H23 H 0.5653 0.3005 0.6748 0.024 Uiso 1 1 calc R . .
C29 C 0.5874(8) 0.5835(5) 0.1224(5) 0.0323(17) Uani 1 1 d . . .
H29 H 0.4931 0.6255 0.1474 0.039 Uiso 1 1 calc R . .
C31 C 0.8223(9) 0.4844(6) 0.1484(5) 0.0364(18) Uani 1 1 d . . .
H31 H 0.8876 0.4586 0.1914 0.044 Uiso 1 1 calc R . .
C22 C 0.7051(6) 0.1577(5) 0.6195(4) 0.0166(13) Uani 1 1 d . . .
C27 C 0.8486(6) 0.0969(5) 0.5919(4) 0.0170(13) Uani 1 1 d . . .
H27 H 0.8767 0.0283 0.5671 0.020 Uiso 1 1 calc R . .
C33 C 0.7683(8) 0.4949(5) -0.0139(5) 0.0349(18) Uani 1 1 d . . .
H33 H 0.7955 0.4787 -0.0809 0.042 Uiso 1 1 calc R . .
C32 C 0.8684(9) 0.4564(5) 0.0490(6) 0.0396(19) Uani 1 1 d . . .
H32 H 0.9628 0.4134 0.0254 0.048 Uiso 1 1 calc R . .
C30 C 0.6887(8) 0.5464(5) 0.1841(5) 0.0324(17) Uani 1 1 d . . .
H30 H 0.6630 0.5651 0.2507 0.039 Uiso 1 1 calc R . .

loop_
_atom_site_aniso_label
_atom_site_aniso_U_11
_atom_site_aniso_U_22
_atom_site_aniso_U_33
_atom_site_aniso_U_23
_atom_site_aniso_U_13
_atom_site_aniso_U_12
Te1 0.0117(2) 0.0145(2) 0.0144(2) -0.00079(15) -0.00186(15) -0.00449(16)
Te2 0.0130(2) 0.0146(2) 0.0142(2) -0.00010(15) -0.00231(15) -0.00437(16)
Cl2 0.0212(8) 0.0145(7) 0.0181(7) 0.0009(6) -0.0048(6) -0.0052(6)
Cl3 0.0155(7) 0.0227(8) 0.0198(7) 0.0044(6) -0.0037(6) -0.0048(6)
Cl1 0.0171(8) 0.0185(8) 0.0246(8) 0.0004(6) -0.0053(6) -0.0025(6)
Cl4 0.0175(8) 0.0159(8) 0.0305(8) 0.0026(6) -0.0071(6) -0.0037(6)
O2 0.012(2) 0.022(2) 0.027(2) -0.0062(18) -0.0046(18) -0.0072(18)
O1 0.027(3) 0.022(2) 0.020(2) -0.0009(19) 0.0046(19) -0.004(2)
O4 0.012(2) 0.019(2) 0.032(2) -0.0009(18) -0.0065(18) -0.0093(18)
O3 0.024(3) 0.030(3) 0.019(2) -0.0012(19) 0.0021(19) -0.006(2)
C10 0.028(4) 0.016(3) 0.018(3) -0.003(2) -0.005(3) -0.006(3)
C1 0.014(3) 0.016(3) 0.013(3) -0.005(2) -0.002(2) -0.002(2)
C4 0.016(3) 0.022(3) 0.016(3) -0.003(3) 0.000(2) -0.003(3)
C17 0.013(3) 0.017(3) 0.019(3) 0.004(2) -0.002(2) -0.004(2)
C13 0.014(3) 0.021(3) 0.022(3) -0.001(3) -0.001(2) -0.008(3)
C26 0.013(3) 0.023(3) 0.024(3) 0.002(3) 0.003(3) -0.007(3)
C24 0.024(3) 0.023(3) 0.022(3) -0.002(3) -0.006(3) -0.011(3)
C11 0.020(3) 0.009(3) 0.017(3) 0.000(2) -0.001(2) -0.005(2)
C8 0.009(3) 0.020(3) 0.013(3) 0.001(2) 0.001(2) -0.009(2)
C3 0.018(3) 0.016(3) 0.018(3) -0.003(2) -0.004(2) -0.002(3)
C5 0.035(4) 0.022(4) 0.024(3) 0.011(3) -0.002(3) -0.016(3)
C25 0.020(3) 0.021(3) 0.010(3) 0.006(2) -0.003(2) -0.008(3)
C7 0.025(4) 0.018(3) 0.021(3) -0.005(3) 0.001(3) 0.000(3)
C28 0.017(3) 0.023(4) 0.039(4) 0.000(3) -0.008(3) -0.013(3)
C20 0.019(3) 0.019(3) 0.021(3) 0.008(3) -0.005(3) -0.009(3)
C19 0.025(4) 0.028(4) 0.018(3) 0.005(3) -0.011(3) -0.014(3)
C12 0.024(3) 0.011(3) 0.019(3) -0.001(2) 0.000(3) -0.003(3)
C16 0.010(3) 0.017(3) 0.020(3) -0.002(2) -0.003(2) -0.002(2)
C14 0.019(3) 0.025(3) 0.028(3) 0.003(3) -0.015(3) -0.011(3)
C18 0.023(3) 0.018(3) 0.016(3) -0.002(2) 0.001(3) -0.004(3)
C9 0.012(3) 0.015(3) 0.018(3) -0.001(2) -0.002(2) 0.001(2)
C6 0.022(3) 0.022(3) 0.024(3) 0.001(3) -0.002(3) -0.008(3)
C2 0.023(3) 0.019(3) 0.015(3) 0.003(2) -0.003(3) -0.007(3)
C34 0.037(4) 0.031(4) 0.031(4) 0.005(3) -0.014(3) -0.013(3)
C15 0.022(3) 0.007(3) 0.013(3) -0.001(2) 0.000(2) -0.003(2)
C21 0.042(5) 0.057(5) 0.011(3) -0.006(3) 0.005(3) -0.018(4)
C23 0.020(3) 0.015(3) 0.017(3) -0.006(2) 0.004(3) -0.001(3)
C29 0.035(4) 0.024(4) 0.031(4) 0.008(3) 0.003(3) -0.008(3)
C31 0.054(5) 0.027(4) 0.035(4) 0.006(3) -0.016(4) -0.020(4)
C22 0.021(3) 0.020(3) 0.011(3) 0.001(2) -0.006(2) -0.009(3)
C27 0.019(3) 0.009(3) 0.019(3) -0.006(2) -0.003(2) 0.000(2)
C33 0.043(5) 0.023(4) 0.032(4) -0.005(3) 0.007(3) -0.009(3)
C32 0.043(5) 0.013(4) 0.055(5) -0.003(3) 0.003(4) -0.005(3)
C30 0.042(5) 0.024(4) 0.023(4) -0.003(3) -0.004(3) -0.004(3)

loop_
_atom_type_symbol
_atom_type_description
_atom_type_scat_dispersion_real
_atom_type_scat_dispersion_imag
_atom_type_scat_source
C C 0.0033 0.0016 'International Tables Vol C Tables 4.2.6.8 and 6.1.1.4'
H H 0.0000 0.0000 'International Tables Vol C Tables 4.2.6.8 and 6.1.1.4'
O O 0.0106 0.0060 'International Tables Vol C Tables 4.2.6.8 and 6.1.1.4'
Cl Cl 0.1484 0.1585 'International Tables Vol C Tables 4.2.6.8 and 6.1.1.4'
Te Te -0.5308 1.6751 'International Tables Vol C Tables 4.2.6.8 and 6.1.1.4'

loop_
_geom_angle_atom_site_label_1
_geom_angle_atom_site_label_2
_geom_angle_atom_site_label_3
_geom_angle
_geom_angle_site_symmetry_1
_geom_angle_site_symmetry_3
_geom_angle_publ_flag
C1 Te1 C8 95.9(2) . . ?
C1 Te1 Cl1 90.44(16) . . ?
C8 Te1 Cl1 90.02(16) . . ?
C1 Te1 Cl2 89.58(16) . . ?
C8 Te1 Cl2 88.62(16) . . ?
Cl1 Te1 Cl2 178.63(5) . . ?
C15 Te2 C22 96.8(2) . . ?
C15 Te2 Cl3 88.52(16) . . ?
C22 Te2 Cl3 89.90(17) . . ?
C15 Te2 Cl4 89.60(16) . . ?
C22 Te2 Cl4 88.98(17) . . ?
Cl3 Te2 Cl4 177.68(5) . . ?
C11 O2 C14 119.0(4) . . ?
C4 O1 C7 117.2(5) . . ?
C25 O4 C28 117.3(4) . . ?
C18 O3 C21 116.2(5) . . ?
C11 C10 C9 119.5(6) . . ?
C11 C10 H10 120.2 . . ?
C9 C10 H10 120.2 . . ?
C6 C1 C2 119.5(5) . . ?
C6 C1 Te1 119.8(4) . . ?
C2 C1 Te1 120.7(4) . . ?
O1 C4 C3 125.2(5) . . ?
O1 C4 C5 114.5(5) . . ?
C3 C4 C5 120.3(5) . . ?
C16 C17 C18 117.6(5) . . ?
C16 C17 H17 121.2 . . ?
C18 C17 H17 121.2 . . ?
C12 C13 C8 119.7(6) . . ?
C12 C13 H13 120.1 . . ?
C8 C13 H13 120.1 . . ?
C27 C26 C25 121.2(6) . . ?
C27 C26 H26 119.4 . . ?
C25 C26 H26 119.4 . . ?
C25 C24 C23 118.7(6) . . ?
C25 C24 H24 120.7 . . ?
C23 C24 H24 120.7 . . ?
C10 C11 O2 117.2(5) . . ?
C10 C11 C12 120.8(6) . . ?
O2 C11 C12 122.0(5) . . ?
C9 C8 C13 120.2(5) . . ?
C9 C8 Te1 120.5(4) . . ?
C13 C8 Te1 119.3(4) . . ?
C2 C3 C4 119.2(5) . . ?
C2 C3 H3 120.4 . . ?
C4 C3 H3 120.4 . . ?
C6 C5 C4 120.4(6) . . ?
C6 C5 H5 119.8 . . ?
C4 C5 H5 119.8 . . ?
O4 C25 C24 124.6(5) . . ?
O4 C25 C26 115.4(5) . . ?
C24 C25 C26 120.0(6) . . ?
O1 C7 H7A 109.5 . . ?
O1 C7 H7B 109.5 . . ?
H7A C7 H7B 109.5 . . ?
O1 C7 H7C 109.5 . . ?
H7A C7 H7C 109.5 . . ?
H7B C7 H7C 109.5 . . ?
O4 C28 H28A 109.5 . . ?
O4 C28 H28B 109.5 . . ?
H28A C28 H28B 109.5 . . ?
O4 C28 H28C 109.5 . . ?
H28A C28 H28C 109.5 . . ?
H28B C28 H28C 109.5 . . ?
C15 C20 C19 120.3(6) . . ?
C15 C20 H20 119.8 . . ?
C19 C20 H20 119.8 . . ?
C18 C19 C20 119.2(6) . . ?
C18 C19 H19 120.4 . . ?
C20 C19 H19 120.4 . . ?
C13 C12 C11 119.6(6) . . ?
C13 C12 H12 120.2 . . ?
C11 C12 H12 120.2 . . ?
C15 C16 C17 121.2(6) . . ?
C15 C16 H16 119.4 . . ?
C17 C16 H16 119.4 . . ?
O2 C14 H14A 109.5 . . ?
O2 C14 H14B 109.5 . . ?
H14A C14 H14B 109.5 . . ?
O2 C14 H14C 109.5 . . ?
H14A C14 H14C 109.5 . . ?
H14B C14 H14C 109.5 . . ?
O3 C18 C19 125.2(6) . . ?
O3 C18 C17 113.0(5) . . ?
C19 C18 C17 121.8(5) . . ?
C8 C9 C10 120.2(5) . . ?
C8 C9 H9 119.9 . . ?
C10 C9 H9 119.9 . . ?
C5 C6 C1 119.7(6) . . ?
C5 C6 H6 120.1 . . ?
C1 C6 H6 120.1 . . ?
C3 C2 C1 120.9(6) . . ?
C3 C2 H2 119.6 . . ?
C1 C2 H2 119.6 . . ?
C29 C34 C33 120.7(7) . . ?
C29 C34 H34 119.7 . . ?
C33 C34 H34 119.7 . . ?
C16 C15 C20 119.8(5) . . ?
C16 C15 Te2 118.5(4) . . ?
C20 C15 Te2 121.7(4) . . ?
O3 C21 H21A 109.5 . . ?
O3 C21 H21B 109.5 . . ?
H21A C21 H21B 109.5 . . ?
O3 C21 H21C 109.5 . . ?
H21A C21 H21C 109.5 . . ?
H21B C21 H21C 109.5 . . ?
C22 C23 C24 120.3(6) . . ?
C22 C23 H23 119.8 . . ?
C24 C23 H23 119.8 . . ?
C34 C29 C30 119.0(7) . . ?
C34 C29 H29 120.5 . . ?
C30 C29 H29 120.5 . . ?
C30 C31 C32 122.6(8) . . ?
C30 C31 H31 118.7 . . ?
C32 C31 H31 118.7 . . ?
C27 C22 C23 120.8(6) . . ?
C27 C22 Te2 120.9(4) . . ?
C23 C22 Te2 118.3(4) . . ?
C26 C27 C22 118.9(5) . . ?
C26 C27 H27 120.5 . . ?
C22 C27 H27 120.5 . . ?
C34 C33 C32 119.8(7) . . ?
C34 C33 H33 120.1 . . ?
C32 C33 H33 120.1 . . ?
C31 C32 C33 117.7(7) . . ?
C31 C32 H32 121.2 . . ?
C33 C32 H32 121.2 . . ?
C31 C30 C29 120.2(7) . . ?
C31 C30 H30 119.9 . . ?
C29 C30 H30 119.9 . . ?

loop_
_geom_bond_atom_site_label_1
_geom_bond_atom_site_label_2
_geom_bond_distance
_geom_bond_site_symmetry_2
_geom_bond_publ_flag
Te1 C1 2.108(5) . ?
Te1 C8 2.120(5) . ?
Te1 Cl1 2.4868(17) . ?
Te1 Cl2 2.5540(16) . ?
Te2 C15 2.106(5) . ?
Te2 C22 2.120(6) . ?
Te2 Cl3 2.5142(17) . ?
Te2 Cl4 2.5160(17) . ?
O2 C11 1.377(7) . ?
O2 C14 1.408(7) . ?
O1 C4 1.359(7) . ?
O1 C7 1.443(7) . ?
O4 C25 1.364(7) . ?
O4 C28 1.427(7) . ?
O3 C18 1.368(7) . ?
O3 C21 1.448(8) . ?
C10 C11 1.356(8) . ?
C10 C9 1.384(8) . ?
C10 H10 0.9300 . ?
C1 C6 1.393(8) . ?
C1 C2 1.401(8) . ?
C4 C3 1.393(8) . ?
C4 C5 1.393(8) . ?
C17 C16 1.395(8) . ?
C17 C18 1.402(8) . ?
C17 H17 0.9300 . ?
C13 C12 1.360(8) . ?
C13 C8 1.391(8) . ?
C13 H13 0.9300 . ?
C26 C27 1.370(8) . ?
C26 C25 1.399(8) . ?
C26 H26 0.9300 . ?
C24 C25 1.387(8) . ?
C24 C23 1.393(8) . ?
C24 H24 0.9300 . ?
C11 C12 1.406(8) . ?
C8 C9 1.376(8) . ?
C3 C2 1.380(8) . ?
C3 H3 0.9300 . ?
C5 C6 1.384(9) . ?
C5 H5 0.9300 . ?
C7 H7A 0.9600 . ?
C7 H7B 0.9600 . ?
C7 H7C 0.9600 . ?
C28 H28A 0.9600 . ?
C28 H28B 0.9600 . ?
C28 H28C 0.9600 . ?
C20 C15 1.385(8) . ?
C20 C19 1.390(8) . ?
C20 H20 0.9300 . ?
C19 C18 1.371(9) . ?
C19 H19 0.9300 . ?
C12 H12 0.9300 . ?
C16 C15 1.376(8) . ?
C16 H16 0.9300 . ?
C14 H14A 0.9600 . ?
C14 H14B 0.9600 . ?
C14 H14C 0.9600 . ?
C9 H9 0.9300 . ?
C6 H6 0.9300 . ?
C2 H2 0.9300 . ?
C34 C29 1.377(9) . ?
C34 C33 1.378(10) . ?
C34 H34 0.9300 . ?
C21 H21A 0.9600 . ?
C21 H21B 0.9600 . ?
C21 H21C 0.9600 . ?
C23 C22 1.392(8) . ?
C23 H23 0.9300 . ?
C29 C30 1.388(10) . ?
C29 H29 0.9300 . ?
C31 C30 1.327(10) . ?
C31 C32 1.390(10) . ?
C31 H31 0.9300 . ?
C22 C27 1.380(8) . ?
C27 H27 0.9300 . ?
C33 C32 1.392(11) . ?
C33 H33 0.9300 . ?
C32 H32 0.9300 . ?
C30 H30 0.9300 . ?

loop_
_cod_related_entry_id
_cod_related_entry_database
_cod_related_entry_code
1 ChemSpider 30660748
